data_4332497
loop_
_publ_author_name
'Yan, Bangbo'
'Luo, Junhua'
'Dube, Paul'
'Sefat, Athena S.'
'Greedan, John E.'
'Maggard, Paul A.'

_publ_section_title
;
 Spin-Gap Formation and Thermal Structural Studies in Reduced Hybrid
 Layered Vanadates
;
_journal_issue 13
_journal_name_full 'Inorganic Chemistry'
_journal_page_first 5109
_journal_page_last 5118
_journal_paper_doi 10.1021/ic0604563
_journal_volume 45
_journal_year 2006
_chemical_formula_moiety 'C4 H4 Co N2 O10 V4 '
_chemical_formula_sum 'C4 H4 Co N2 O10 V4'
_chemical_formula_weight 502.78
_chemical_name_systematic ?
_space_group_IT_number 63
_symmetry_cell_setting orthorhombic
_symmetry_space_group_name_Hall '-C 2c 2'
_symmetry_space_group_name_H-M 'C m c m'
_cell_angle_alpha 90.0
_cell_angle_beta 90.0
_cell_angle_gamma 90.0
_cell_formula_units_Z 4
_cell_length_a 14.3106(15)
_cell_length_b 6.9974(13)
_cell_length_c 11.4990(8)
_cell_measurement_reflns_used 25
_cell_measurement_temperature 293
_cell_measurement_theta_max 16.00
_cell_measurement_theta_min 13.50
_cell_volume 1151.5(3)
_computing_cell_refinement 'Nonius CAD4 Argus'
_computing_data_collection 'Nonius CAD4 Argus'
_computing_data_reduction 'NRCVAX DATRD2'
_computing_molecular_graphics NRCVAX
_computing_publication_material 'NRCVAX TABLES Jan 94 Version'
_computing_structure_refinement 'NRCVAX LSTSQ'
_computing_structure_solution SIR92
_diffrn_ambient_temperature 293
_diffrn_measurement_device 'Nonius CAD-4    '
_diffrn_measurement_method 'Theta/2theta scan b/P/b '
_diffrn_radiation_monochromator graphite
_diffrn_radiation_source 'xray tube'
_diffrn_radiation_type 'Molybdenum K\a'
_diffrn_radiation_wavelength .71073
_diffrn_reflns_av_R_equivalents .011
_diffrn_reflns_limit_h_max 16
_diffrn_reflns_limit_h_min 0
_diffrn_reflns_limit_k_max 8
_diffrn_reflns_limit_k_min 0
_diffrn_reflns_limit_l_max 13
_diffrn_reflns_limit_l_min 0
_diffrn_reflns_number 1112
_diffrn_reflns_theta_max 25.00
_diffrn_reflns_theta_min 1.20
_diffrn_standards_decay_% 1.7
_diffrn_standards_interval_time 80
_diffrn_standards_number 3
_exptl_absorpt_coefficient_mu 4.59
_exptl_absorpt_correction_T_max .9987
_exptl_absorpt_correction_T_min .8525
_exptl_absorpt_correction_type psi-scan
_exptl_absorpt_process_details 'NRCVAX ABSORP'
_exptl_crystal_density_diffrn 2.900
_exptl_crystal_description 'sword shaped'
_exptl_crystal_F_000 970.90
_exptl_crystal_size_max .30
_exptl_crystal_size_mid .05
_exptl_crystal_size_min .02
_refine_diff_density_max .33
_refine_diff_density_min -.39
_refine_ls_extinction_coef 0.0008(3)
_refine_ls_extinction_method Larson
_refine_ls_goodness_of_fit_obs 1.81
_refine_ls_hydrogen_treatment constr
_refine_ls_matrix_type full
_refine_ls_number_parameters 59
_refine_ls_number_reflns 508
_refine_ls_R_factor_all .023
_refine_ls_R_factor_obs .019
_refine_ls_shift/esd_max .000
_refine_ls_structure_factor_coef F
_refine_ls_weighting_details '1/(\s^2^(F)+ .0001F^2^) '
_refine_ls_weighting_scheme sigma
_refine_ls_wR_factor_all .027
_refine_ls_wR_factor_obs .027
_reflns_number_observed 508
_reflns_number_total 556
_reflns_observed_criterion 'Inet > 1.0\s(Inet)'
_cod_data_source_file ic0604563sup1.cif
_cod_data_source_block CoPyzV4O10
_cod_depositor_comments
;
The following automatic conversions were performed:

'_symmetry_cell_setting' value 'Orthorhombic' changed to
'orthorhombic' according to
/home/saulius/struct/CIF-dictionaries/cif_core.dic dictionary named
'cif_core.dic' version 2.4.2 from 2011-04-26.

Automatic conversion script
Id: cif_fix_values 1891 2012-01-12 08:04:46Z andrius 
;
_cod_original_formula_sum 'C4 H4 Co N2 O10 V4 '
_cod_database_code 4332497

loop_
_symmetry_equiv_pos_as_xyz
x,y,z
-x,-y,-z
1/2+x,1/2+y,z
1/2-x,1/2-y,-z
-x,y,z
x,-y,-z
1/2-x,1/2+y,z
1/2+x,1/2-y,-z
x,-y,1/2+z
-x,y,1/2-z
1/2+x,1/2-y,1/2+z
1/2-x,1/2+y,1/2-z
-x,-y,1/2+z
x,y,1/2-z
1/2-x,1/2-y,1/2+z
1/2+x,1/2+y,1/2-z

loop_
_atom_site_label
_atom_site_fract_x
_atom_site_fract_y
_atom_site_fract_z
_atom_site_U_iso_or_equiv
_atom_site_adp_type
_atom_site_refinement_flags
_atom_site_type_symbol
Co1 .00000 .32430(10) .75000 .0087(4) Uani S Co
V1 .21251(3) .36479(6) .60329(4) .0093(2) Uani . V
O1 .22754(15) .3707(3) .43030(17) .0157(10) Uani . O
O2 .10107(13) .3242(3) .62226(16) .0138(9) Uani . O
O3 .25845(20) .3824(3) .75000 .0127(13) Uani S O
N1 .00000 .0221(7) .75000 .016(3) Uani S N
N2 .00000 .6261(6) .75000 .014(3) Uani S N
C1 .00000 -.0777(7) .8456(4) .048(4) Uani S C
C2 .00000 .7266(7) .8475(4) .039(3) Uani S C
H1 .000 -.006 .917 .0581 Uiso S H
H2 .000 .657 .919 .0486 Uiso S H

loop_
_atom_site_aniso_label
_atom_site_aniso_U_11
_atom_site_aniso_U_22
_atom_site_aniso_U_33
_atom_site_aniso_U_12
_atom_site_aniso_U_13
_atom_site_aniso_U_23
_atom_site_aniso_type_symbol
Co1 .0084(4) .0075(4) .0103(4) .00000 .00000 .00000 Co
V1 .0103(3) .0081(3) .0096(3) .00024(18) .00326(18) .00072(17) V
O1 .0256(11) .0119(10) .0095(10) .0064(8) .0047(9) .0018(8) O
O2 .0105(10) .0175(10) .0135(9) -.0014(9) .0018(8) .0000(8) O
O3 .0135(14) .0113(14) .0135(13) .0014(12) .00000 .00000 O
N1 .023(3) .010(2) .014(3) .00000 .00000 .00000 N
N2 .015(3) .012(2) .015(3) .00000 .00000 .00000 N
C1 .117(6) .012(2) .015(2) .00000 .00000 -.0040(20) C
C2 .091(4) .011(2) .013(2) .00000 .00000 .0031(19) C

loop_
_atom_type_symbol
_atom_type_scat_dispersion_real
_atom_type_scat_dispersion_imag
_atom_type_scat_source
C .003 .002 'International Tables Vol. IV Table 2.2B'
H .000 .000 'International Tables Vol. IV Table 2.2B'
Co .349 .972 'International Tables Vol. IV Table 2.2B'
N .006 .003 'International Tables Vol. IV Table 2.2B'
O .011 .006 'International Tables Vol. IV Table 2.2B'
V .301 .529 'International Tables Vol. IV Table 2.2B'

loop_
_geom_angle_atom_site_label_1
_geom_angle_atom_site_label_2
_geom_angle_atom_site_label_3
_geom_angle
_geom_angle_site_symmetry_1
_geom_angle_site_symmetry_3
O2 Co1 O2 89.12(8) ? 5_555
O2 Co1 O2 179.96(5) ? 10_556
O2 Co1 O2 90.88(8) ? 14_556
O2 Co1 N1 89.99(6) ? ?
O2 Co1 N2 90.01(6) ? ?
O2 Co1 O2 90.88(8) 5_555 10_556
O2 Co1 O2 179.98(12) 5_555 14_556
O2 Co1 N1 89.99(6) 5_555 ?
O2 Co1 N2 90.01(6) 5_555 ?
O2 Co1 O2 89.12(8) 10_556 14_556
O2 Co1 N1 89.99(6) 10_556 ?
O2 Co1 N2 90.01(6) 10_556 ?
O2 Co1 N1 89.99(6) 14_556 ?
O2 Co1 N2 90.01(6) 14_556 ?
N1 Co1 N2 180.0 ? ?
O1 V1 O1 76.53(8) ? 4_556
O1 V1 O1 76.47(8) ? 6_566
O1 V1 O2 103.95(9) ? ?
O1 V1 O3 152.09(11) ? ?
O1 V1 O1 138.78(9) 4_556 6_566
O1 V1 O2 108.51(9) 4_556 ?
O1 V1 O3 94.83(10) 4_556 ?
O1 V1 O2 107.84(9) 6_566 ?
O1 V1 O3 94.69(10) 6_566 ?
O2 V1 O3 103.96(11) ? ?
V1 O1 V1 103.47(9) ? 4_556
V1 O1 V1 102.10(9) ? 6_566
V1 O1 V1 148.70(12) 4_556 6_566
Co1 O2 V1 141.23(11) ? ?
V1 O3 V1 136.74(17) ? 14_556
Co1 N1 C1 122.4(3) ? ?
Co1 N1 C1 122.4(3) ? 10_556
C1 N1 C1 115.1(5) ? 10_556
Co1 N2 C2 122.1(3) ? ?
Co1 N2 C2 122.1(3) ? 10_556
C2 N2 C2 115.8(4) ? 10_556
N1 C1 C2 123.3(5) ? 1_545
N1 C1 H1 115.9(5) ? ?
C2 C1 H1 120.8(5) 1_545 ?
N2 C2 C1 121.2(4) ? 1_565
N2 C2 H2 117.3(4) ? ?
C1 C2 H2 121.4(5) 1_565 ?

loop_
_geom_bond_atom_site_label_1
_geom_bond_atom_site_label_2
_geom_bond_distance
_geom_bond_site_symmetry_2
Co1 O2 2.0615(18) ?
Co1 O2 2.0615(18) 5_555
Co1 O2 2.0615(18) 10_556
Co1 O2 2.0615(18) 14_556
Co1 N1 2.114(5) ?
Co1 N2 2.112(5) ?
V1 O1 2.0013(20) ?
V1 O1 1.8976(18) 4_556
V1 O1 1.9029(18) 6_566
V1 O2 1.6343(19) ?
V1 O3 1.8148(11) ?
O1 V1 1.8976(18) 4_556
O1 V1 1.9029(18) 6_566
O3 V1 1.8148(11) 14_556
N1 C1 1.303(6) ?
N1 C1 1.303(6) 10_556
N2 C2 1.323(5) ?
N2 C2 1.323(5) 10_556
C1 C2 1.369(7) 1_545
C1 H1 .960(5) ?
C2 C1 1.369(7) 1_565
C2 H2 .960(5) ?
